data_7700321
loop_
_publ_author_name
'Feng, Zhijun'
'Huang, Zeming'
'Wang, Shaowu'
'Wei, Yun'
'Zhou, Shuangliu'
'Zhu, Xiancui'

_publ_section_title
;
 Synthesis and characterization of 2-t-butylimino-functionalized indolyl
 rare-earth metal amido complexes for the catalytic addition of terminal
 alkynes to carbodiimides: the dimeric complexes with the alkynide species
 in the \m-\h<sup>1</sup>:\h<sup>2</sup> bonding modes.
;
_journal_issue 29
_journal_name_full 'Dalton transactions (Cambridge, England : 2003)'
_journal_page_first 11094
_journal_page_last 11102
_journal_paper_doi 10.1039/c9dt01582e
_journal_volume 48
_journal_year 2019
_chemical_formula_moiety 'C25 H51 N4 Si4 Yb'
_chemical_formula_sum 'C25 H51 N4 Si4 Yb'
_chemical_formula_weight 693.09
_space_group_crystal_system monoclinic
_space_group_IT_number 14
_space_group_name_Hall '-P 2ybc'
_space_group_name_H-M_alt 'P 1 21/c 1'
_symmetry_space_group_name_Hall '-P 2ybc'
_symmetry_space_group_name_H-M 'P 1 21/c 1'
_atom_sites_solution_hydrogens geom
_audit_creation_date 2019-02-23
_audit_creation_method
;
Olex2 1.2
(compiled 2018.05.29 svn.r3508 for OlexSys, GUI svn.r5506)
;
_audit_update_record
;
2019-02-23 deposited with the CCDC.    2019-06-18 downloaded from the CCDC.
;
_cell_angle_alpha 90
_cell_angle_beta 109.0750(10)
_cell_angle_gamma 90
_cell_formula_units_Z 4
_cell_length_a 18.1425(13)
_cell_length_b 11.6936(8)
_cell_length_c 17.2342(12)
_cell_measurement_reflns_used 9915
_cell_measurement_temperature 293(2)
_cell_measurement_theta_max 27.622
_cell_measurement_theta_min 2.244
_cell_volume 3455.5(4)
_computing_cell_refinement 'SAINT v7.34A (Bruker, 200?)'
_computing_data_collection 'SAINT v7.34A (Bruker, 200?)'
_computing_data_reduction 'SAINT v7.34A (Bruker, 200?)'
_computing_molecular_graphics 'Olex2 (Dolomanov et al., 2009)'
_computing_publication_material 'Olex2 (Dolomanov et al., 2009)'
_computing_structure_refinement 'ShelXL (Sheldrick, 2015)'
_computing_structure_solution 'SHELXS-97 (Sheldrick, 1990)'
_diffrn_ambient_temperature 293.15
_diffrn_measured_fraction_theta_full 0.998
_diffrn_measured_fraction_theta_max 0.988
_diffrn_measurement_device_type 'CCD area detector'
_diffrn_measurement_method 'phi and omega scans'
_diffrn_radiation_type MoK\a
_diffrn_radiation_wavelength 0.71073
_diffrn_reflns_av_R_equivalents 0.0298
_diffrn_reflns_av_unetI/netI 0.0269
_diffrn_reflns_Laue_measured_fraction_full 0.998
_diffrn_reflns_Laue_measured_fraction_max 0.988
_diffrn_reflns_limit_h_max 22
_diffrn_reflns_limit_h_min -23
_diffrn_reflns_limit_k_max 15
_diffrn_reflns_limit_k_min -14
_diffrn_reflns_limit_l_max 22
_diffrn_reflns_limit_l_min -22
_diffrn_reflns_number 29236
_diffrn_reflns_point_group_measured_fraction_full 0.998
_diffrn_reflns_point_group_measured_fraction_max 0.988
_diffrn_reflns_theta_full 25.242
_diffrn_reflns_theta_max 27.623
_diffrn_reflns_theta_min 2.108
_exptl_absorpt_coefficient_mu 2.864
_exptl_absorpt_correction_T_max 0.6899
_exptl_absorpt_correction_T_min 0.6572
_exptl_absorpt_correction_type multi-scan
_exptl_absorpt_process_details SADABS
_exptl_crystal_colour 'clear light red'
_exptl_crystal_colour_lustre clear
_exptl_crystal_colour_modifier light
_exptl_crystal_colour_primary red
_exptl_crystal_density_diffrn 1.332
_exptl_crystal_density_method 'not measured'
_exptl_crystal_description block
_exptl_crystal_F_000 1420
_exptl_crystal_size_max 0.16
_exptl_crystal_size_mid 0.15
_exptl_crystal_size_min 0.14
_refine_diff_density_max 0.407
_refine_diff_density_min -1.088
_refine_diff_density_rms 0.088
_refine_ls_extinction_method none
_refine_ls_goodness_of_fit_ref 1.036
_refine_ls_hydrogen_treatment constr
_refine_ls_matrix_type full
_refine_ls_number_parameters 322
_refine_ls_number_reflns 7948
_refine_ls_number_restraints 0
_refine_ls_restrained_S_all 1.036
_refine_ls_R_factor_all 0.0335
_refine_ls_R_factor_gt 0.0251
_refine_ls_shift/su_max 0.001
_refine_ls_shift/su_mean 0.000
_refine_ls_structure_factor_coef Fsqd
_refine_ls_weighting_details 'w=1/[\s^2^(Fo^2^)+(0.0290P)^2^+1.5637P] where P=(Fo^2^+2Fc^2^)/3'
_refine_ls_weighting_scheme calc
_refine_ls_wR_factor_gt 0.0598
_refine_ls_wR_factor_ref 0.0641
_reflns_Friedel_coverage 0.000
_reflns_number_gt 6723
_reflns_number_total 7948
_reflns_threshold_expression 'I > 2\s(I)'
_cod_data_source_file c9dt01582e2.cif
_cod_data_source_block 111212c
_cod_depositor_comments 'Adding full bibliography for 7700314--7700321.cif.'
_cod_database_code 7700321
_shelx_shelxl_version_number 2018/3
_shelx_space_group_comment
;
The symmetry employed for this shelxl refinement is uniquely defined
by the following loop, which should always be used as a source of
symmetry information in preference to the above space-group names.
They are only intended as comments.
;
_shelx_estimated_absorpt_t_max 0.690
_shelx_estimated_absorpt_t_min 0.657
_olex2_refinement_description
;
1. Fixed Uiso
 At 1.2 times of:
  All C(H) groups
 At 1.5 times of:
  All C(H,H,H) groups
2.a Aromatic/amide H refined with riding coordinates:
 C2(H2), C4(H4), C5(H5), C6(H6), C7(H7), C9(H9)
2.b Idealised Me refined as rotating group:
 C11(H11A,H11B,H11C), C12(H12A,H12B,H12C), C13(H13A,H13B,H13C), C14(H14A,H14B,
 H14C), C15(H15A,H15B,H15C), C16(H16A,H16B,H16C), C17(H17A,H17B,H17C), C18(H18A,
 H18B,H18C), C19(H19A,H19B,H19C), C20(H20A,H20B,H20C), C21(H21A,H21B,H21C),
 C22(H22A,H22B,H22C), C23(H23A,H23B,H23C), C24(H24A,H24B,H24C), C25(H25A,H25B,
 H25C)
;
_olex2_submission_special_instructions 'No special instructions were received'

loop_
_space_group_symop_operation_xyz
'x, y, z'
'-x, y+1/2, -z+1/2'
'-x, -y, -z'
'x, -y-1/2, z-1/2'

loop_
_atom_site_label
_atom_site_type_symbol
_atom_site_fract_x
_atom_site_fract_y
_atom_site_fract_z
_atom_site_U_iso_or_equiv
_atom_site_adp_type
_atom_site_occupancy
_atom_site_site_symmetry_order
_atom_site_calc_flag
_atom_site_refinement_flags_posn
C1 C 0.93853(17) 0.4825(2) 0.34967(18) 0.0454(6) Uani 1 1 d .
C2 C 1.00326(18) 0.5289(3) 0.4068(2) 0.0574(8) Uani 1 1 d .
H2 H 1.049532 0.491298 0.434570 0.069 Uiso 1 1 calc R
C3 C 0.98581(17) 0.6440(2) 0.41480(17) 0.0498(7) Uani 1 1 d .
C4 C 1.0265(2) 0.7351(3) 0.4630(2) 0.0651(9) Uani 1 1 d .
H4 H 1.076742 0.724528 0.499272 0.078 Uiso 1 1 calc R
C5 C 0.9913(2) 0.8394(3) 0.4558(2) 0.0691(9) Uani 1 1 d .
H5 H 1.018022 0.900167 0.487397 0.083 Uiso 1 1 calc R
C6 C 0.9160(2) 0.8564(3) 0.4018(2) 0.0681(9) Uani 1 1 d .
H6 H 0.893325 0.928340 0.398722 0.082 Uiso 1 1 calc R
C7 C 0.87411(19) 0.7696(3) 0.3528(2) 0.0596(8) Uani 1 1 d .
H7 H 0.824292 0.782106 0.316102 0.071 Uiso 1 1 calc R
C8 C 0.90954(16) 0.6616(2) 0.36051(16) 0.0434(6) Uani 1 1 d .
C9 C 0.92785(17) 0.3669(2) 0.32173(17) 0.0488(6) Uani 1 1 d .
H9 H 0.968439 0.315342 0.343182 0.059 Uiso 1 1 calc R
C10 C 0.85771(19) 0.2062(3) 0.2469(2) 0.0586(8) Uani 1 1 d .
C11 C 0.9353(3) 0.1434(3) 0.2683(3) 0.1026(15) Uani 1 1 d .
H11A H 0.967480 0.179262 0.240783 0.154 Uiso 1 1 calc GR
H11B H 0.926253 0.065141 0.251014 0.154 Uiso 1 1 calc GR
H11C H 0.961142 0.146308 0.326549 0.154 Uiso 1 1 calc GR
C12 C 0.8112(3) 0.1518(3) 0.2974(3) 0.0963(14) Uani 1 1 d .
H12A H 0.840284 0.158424 0.354805 0.145 Uiso 1 1 calc GR
H12B H 0.802170 0.072530 0.283043 0.145 Uiso 1 1 calc GR
H12C H 0.762167 0.190538 0.285987 0.145 Uiso 1 1 calc GR
C13 C 0.8129(3) 0.1959(4) 0.1574(2) 0.119(2) Uani 1 1 d .
H13A H 0.762541 0.230532 0.146212 0.178 Uiso 1 1 calc GR
H13B H 0.806662 0.116541 0.142278 0.178 Uiso 1 1 calc GR
H13C H 0.840771 0.233925 0.126100 0.178 Uiso 1 1 calc GR
C14 C 0.6434(2) 0.7266(4) 0.2530(2) 0.0822(11) Uani 1 1 d .
H14A H 0.616853 0.655802 0.253594 0.123 Uiso 1 1 calc GR
H14B H 0.610938 0.789292 0.257550 0.123 Uiso 1 1 calc GR
H14C H 0.691297 0.728349 0.298327 0.123 Uiso 1 1 calc GR
C15 C 0.5711(2) 0.7250(4) 0.0681(2) 0.0902(13) Uani 1 1 d .
H15A H 0.580043 0.739418 0.017100 0.135 Uiso 1 1 calc GR
H15B H 0.534182 0.779397 0.075191 0.135 Uiso 1 1 calc GR
H15C H 0.550910 0.649052 0.067696 0.135 Uiso 1 1 calc GR
C16 C 0.6997(3) 0.8887(3) 0.1488(3) 0.0984(14) Uani 1 1 d .
H16A H 0.748779 0.900395 0.191373 0.148 Uiso 1 1 calc GR
H16B H 0.662032 0.941864 0.155699 0.148 Uiso 1 1 calc GR
H16C H 0.706106 0.900604 0.096245 0.148 Uiso 1 1 calc GR
C17 C 0.7208(2) 0.6456(5) -0.0253(2) 0.1025(16) Uani 1 1 d .
H17A H 0.683806 0.584091 -0.036123 0.154 Uiso 1 1 calc GR
H17B H 0.752720 0.637850 -0.059773 0.154 Uiso 1 1 calc GR
H17C H 0.693549 0.717278 -0.036492 0.154 Uiso 1 1 calc GR
C18 C 0.8568(2) 0.7586(4) 0.1026(3) 0.0936(13) Uani 1 1 d .
H18A H 0.830333 0.830312 0.087214 0.140 Uiso 1 1 calc GR
H18B H 0.890122 0.745359 0.070189 0.140 Uiso 1 1 calc GR
H18C H 0.887617 0.760507 0.159673 0.140 Uiso 1 1 calc GR
C19 C 0.8393(3) 0.5038(3) 0.0975(3) 0.0816(13) Uani 1 1 d .
H19A H 0.878127 0.501855 0.150919 0.122 Uiso 1 1 calc GR
H19B H 0.864149 0.498427 0.056246 0.122 Uiso 1 1 calc GR
H19C H 0.804109 0.440649 0.091887 0.122 Uiso 1 1 calc GR
C20 C 0.6238(2) 0.3873(4) 0.0926(2) 0.0807(11) Uani 1 1 d .
H20A H 0.634198 0.466590 0.086065 0.121 Uiso 1 1 calc GR
H20B H 0.580594 0.362515 0.046564 0.121 Uiso 1 1 calc GR
H20C H 0.669037 0.342690 0.095718 0.121 Uiso 1 1 calc GR
C21 C 0.5767(3) 0.2128(4) 0.1962(3) 0.1171(18) Uani 1 1 d .
H21A H 0.623641 0.168951 0.205968 0.176 Uiso 1 1 calc GR
H21B H 0.539006 0.189156 0.145290 0.176 Uiso 1 1 calc GR
H21C H 0.556108 0.200479 0.240200 0.176 Uiso 1 1 calc GR
C22 C 0.5063(2) 0.4473(5) 0.1741(3) 0.0957(13) Uani 1 1 d .
H22A H 0.488349 0.435057 0.220050 0.144 Uiso 1 1 calc GR
H22B H 0.467646 0.420363 0.124890 0.144 Uiso 1 1 calc GR
H22C H 0.514978 0.527529 0.168915 0.144 Uiso 1 1 calc GR
C23 C 0.5993(3) 0.4834(5) 0.3935(3) 0.119(2) Uani 1 1 d .
H23A H 0.598194 0.562412 0.378043 0.179 Uiso 1 1 calc GR
H23B H 0.606301 0.478061 0.451072 0.179 Uiso 1 1 calc GR
H23C H 0.551039 0.447561 0.362612 0.179 Uiso 1 1 calc GR
C24 C 0.7729(3) 0.4817(4) 0.4372(2) 0.0948(15) Uani 1 1 d .
H24A H 0.817278 0.440777 0.432830 0.142 Uiso 1 1 calc GR
H24B H 0.774394 0.482018 0.493382 0.142 Uiso 1 1 calc GR
H24C H 0.774170 0.558996 0.418832 0.142 Uiso 1 1 calc GR
C25 C 0.6836(4) 0.2627(4) 0.4128(3) 0.144(2) Uani 1 1 d .
H25A H 0.639769 0.220282 0.378415 0.216 Uiso 1 1 calc GR
H25B H 0.681255 0.265854 0.467618 0.216 Uiso 1 1 calc GR
H25C H 0.731050 0.225621 0.413512 0.216 Uiso 1 1 calc GR
N1 N 0.87958(13) 0.56150(19) 0.31982(13) 0.0434(5) Uani 1 1 d .
N2 N 0.86481(13) 0.33098(19) 0.26837(13) 0.0448(5) Uani 1 1 d .
N3 N 0.73293(12) 0.63772(19) 0.15256(13) 0.0442(5) Uani 1 1 d .
N4 N 0.67670(14) 0.4163(2) 0.27039(13) 0.0473(5) Uani 1 1 d .
Si1 Si 0.66523(5) 0.73897(7) 0.15488(5) 0.0561(2) Uani 1 1 d .
Si2 Si 0.78366(5) 0.64109(8) 0.08448(5) 0.0557(2) Uani 1 1 d .
Si3 Si 0.59898(5) 0.36800(8) 0.19052(6) 0.0627(2) Uani 1 1 d .
Si4 Si 0.68123(6) 0.41035(9) 0.37195(6) 0.0632(2) Uani 1 1 d .
Yb1 Yb 0.76881(2) 0.48844(2) 0.23108(2) 0.03978(5) Uani 1 1 d .

loop_
_atom_site_aniso_label
_atom_site_aniso_U_11
_atom_site_aniso_U_22
_atom_site_aniso_U_33
_atom_site_aniso_U_23
_atom_site_aniso_U_13
_atom_site_aniso_U_12
C1 0.0409(15) 0.0433(14) 0.0470(15) -0.0002(11) 0.0074(12) 0.0014(11)
C2 0.0402(16) 0.0538(17) 0.065(2) -0.0083(14) -0.0008(15) 0.0027(13)
C3 0.0448(16) 0.0495(16) 0.0502(16) -0.0038(12) 0.0087(13) -0.0038(12)
C4 0.0528(19) 0.060(2) 0.070(2) -0.0146(16) 0.0028(16) -0.0087(15)
C5 0.076(2) 0.0501(19) 0.075(2) -0.0161(16) 0.0166(19) -0.0184(16)
C6 0.078(2) 0.0406(16) 0.082(2) -0.0033(15) 0.022(2) 0.0007(15)
C7 0.0565(19) 0.0439(16) 0.070(2) 0.0007(14) 0.0095(16) 0.0013(13)
C8 0.0430(15) 0.0416(14) 0.0430(14) 0.0014(11) 0.0106(12) -0.0048(11)
C9 0.0449(16) 0.0473(15) 0.0516(16) -0.0015(12) 0.0124(13) 0.0058(12)
C10 0.065(2) 0.0425(16) 0.0624(18) -0.0135(13) 0.0127(16) -0.0027(14)
C11 0.096(3) 0.066(2) 0.139(4) -0.038(3) 0.029(3) 0.014(2)
C12 0.127(4) 0.048(2) 0.117(3) -0.004(2) 0.044(3) -0.018(2)
C13 0.192(5) 0.062(2) 0.064(2) -0.017(2) -0.009(3) -0.011(3)
C14 0.082(3) 0.088(3) 0.082(3) -0.013(2) 0.035(2) 0.015(2)
C15 0.057(2) 0.108(3) 0.084(3) -0.003(2) -0.007(2) 0.026(2)
C16 0.108(3) 0.050(2) 0.127(4) 0.008(2) 0.025(3) 0.005(2)
C17 0.079(3) 0.176(5) 0.050(2) 0.026(3) 0.018(2) 0.001(3)
C18 0.070(3) 0.092(3) 0.125(4) 0.019(3) 0.040(3) -0.017(2)
C19 0.091(3) 0.088(3) 0.083(3) 0.0156(19) 0.053(3) 0.021(2)
C20 0.070(2) 0.103(3) 0.061(2) -0.026(2) 0.0106(18) -0.023(2)
C21 0.097(4) 0.082(3) 0.155(5) -0.012(3) 0.018(3) -0.048(3)
C22 0.048(2) 0.132(4) 0.101(3) -0.005(3) 0.015(2) -0.008(2)
C23 0.095(4) 0.197(6) 0.085(3) -0.006(3) 0.055(3) 0.024(3)
C24 0.084(3) 0.148(4) 0.045(2) -0.004(2) 0.011(2) -0.013(3)
C25 0.265(8) 0.097(4) 0.102(4) 0.028(3) 0.102(5) -0.009(4)
N1 0.0387(12) 0.0393(12) 0.0464(12) 0.0006(9) 0.0059(10) 0.0000(9)
N2 0.0474(13) 0.0408(12) 0.0448(12) -0.0052(9) 0.0132(11) -0.0032(10)
N3 0.0373(12) 0.0482(13) 0.0433(12) 0.0038(9) 0.0080(10) -0.0034(9)
N4 0.0460(13) 0.0512(14) 0.0454(12) -0.0024(10) 0.0161(11) -0.0091(10)
Si1 0.0507(5) 0.0521(5) 0.0569(5) -0.0010(4) 0.0058(4) 0.0050(4)
Si2 0.0456(5) 0.0687(5) 0.0513(5) 0.0169(4) 0.0139(4) -0.0031(4)
Si3 0.0468(5) 0.0684(6) 0.0702(6) -0.0089(4) 0.0155(4) -0.0206(4)
Si4 0.0676(6) 0.0755(6) 0.0543(5) 0.0051(4) 0.0307(5) -0.0038(5)
Yb1 0.03503(7) 0.04108(7) 0.04012(7) 0.00111(4) 0.00803(5) -0.00384(4)

loop_
_atom_type_symbol
_atom_type_description
_atom_type_scat_dispersion_real
_atom_type_scat_dispersion_imag
_atom_type_scat_source
C C 0.0033 0.0016 'International Tables Vol C Tables 4.2.6.8 and 6.1.1.4'
H H 0.0000 0.0000 'International Tables Vol C Tables 4.2.6.8 and 6.1.1.4'
N N 0.0061 0.0033 'International Tables Vol C Tables 4.2.6.8 and 6.1.1.4'
Si Si 0.0817 0.0704 'International Tables Vol C Tables 4.2.6.8 and 6.1.1.4'
Yb Yb -0.3850 5.5486 'International Tables Vol C Tables 4.2.6.8 and 6.1.1.4'

loop_
_geom_angle_atom_site_label_1
_geom_angle_atom_site_label_2
_geom_angle_atom_site_label_3
_geom_angle
C2 C1 C9 127.3(3)
C2 C1 N1 112.3(2)
N1 C1 C9 120.4(3)
C1 C2 H2 126.8
C1 C2 C3 106.4(3)
C3 C2 H2 126.8
C2 C3 C4 134.1(3)
C2 C3 C8 106.2(2)
C4 C3 C8 119.6(3)
C3 C4 H4 120.5
C5 C4 C3 119.0(3)
C5 C4 H4 120.5
C4 C5 H5 119.4
C4 C5 C6 121.1(3)
C6 C5 H5 119.4
C5 C6 H6 119.1
C7 C6 C5 121.8(3)
C7 C6 H6 119.1
C6 C7 H7 121.3
C6 C7 C8 117.5(3)
C8 C7 H7 121.3
C7 C8 C3 120.9(3)
N1 C8 C3 110.6(2)
N1 C8 C7 128.5(3)
C1 C9 H9 118.5
N2 C9 C1 122.9(3)
N2 C9 H9 118.5
C11 C10 C12 107.4(3)
C13 C10 C11 111.0(3)
C13 C10 C12 109.8(4)
C13 C10 N2 107.9(3)
N2 C10 C11 114.3(3)
N2 C10 C12 106.3(3)
C10 C11 H11A 109.5
C10 C11 H11B 109.5
C10 C11 H11C 109.5
H11A C11 H11B 109.5
H11A C11 H11C 109.5
H11B C11 H11C 109.5
C10 C12 H12A 109.5
C10 C12 H12B 109.5
C10 C12 H12C 109.5
H12A C12 H12B 109.5
H12A C12 H12C 109.5
H12B C12 H12C 109.5
C10 C13 H13A 109.5
C10 C13 H13B 109.5
C10 C13 H13C 109.5
H13A C13 H13B 109.5
H13A C13 H13C 109.5
H13B C13 H13C 109.5
H14A C14 H14B 109.5
H14A C14 H14C 109.5
H14B C14 H14C 109.5
Si1 C14 H14A 109.5
Si1 C14 H14B 109.5
Si1 C14 H14C 109.5
H15A C15 H15B 109.5
H15A C15 H15C 109.5
H15B C15 H15C 109.5
Si1 C15 H15A 109.5
Si1 C15 H15B 109.5
Si1 C15 H15C 109.5
H16A C16 H16B 109.5
H16A C16 H16C 109.5
H16B C16 H16C 109.5
Si1 C16 H16A 109.5
Si1 C16 H16B 109.5
Si1 C16 H16C 109.5
H17A C17 H17B 109.5
H17A C17 H17C 109.5
H17B C17 H17C 109.5
Si2 C17 H17A 109.5
Si2 C17 H17B 109.5
Si2 C17 H17C 109.5
H18A C18 H18B 109.5
H18A C18 H18C 109.5
H18B C18 H18C 109.5
Si2 C18 H18A 109.5
Si2 C18 H18B 109.5
Si2 C18 H18C 109.5
H19A C19 H19B 109.5
H19A C19 H19C 109.5
H19B C19 H19C 109.5
Si2 C19 H19A 109.5
Si2 C19 H19B 109.5
Si2 C19 H19C 109.5
H20A C20 H20B 109.5
H20A C20 H20C 109.5
H20B C20 H20C 109.5
Si3 C20 H20A 109.5
Si3 C20 H20B 109.5
Si3 C20 H20C 109.5
H21A C21 H21B 109.5
H21A C21 H21C 109.5
H21B C21 H21C 109.5
Si3 C21 H21A 109.5
Si3 C21 H21B 109.5
Si3 C21 H21C 109.5
H22A C22 H22B 109.5
H22A C22 H22C 109.5
H22B C22 H22C 109.5
Si3 C22 H22A 109.5
Si3 C22 H22B 109.5
Si3 C22 H22C 109.5
H23A C23 H23B 109.5
H23A C23 H23C 109.5
H23B C23 H23C 109.5
Si4 C23 H23A 109.5
Si4 C23 H23B 109.5
Si4 C23 H23C 109.5
H24A C24 H24B 109.5
H24A C24 H24C 109.5
H24B C24 H24C 109.5
Si4 C24 H24A 109.5
Si4 C24 H24B 109.5
Si4 C24 H24C 109.5
H25A C25 H25B 109.5
H25A C25 H25C 109.5
H25B C25 H25C 109.5
Si4 C25 H25A 109.5
Si4 C25 H25B 109.5
Si4 C25 H25C 109.5
C1 N1 C8 104.5(2)
C1 N1 Yb1 114.14(17)
C8 N1 Yb1 141.25(18)
C9 N2 C10 118.7(2)
C9 N2 Yb1 109.27(18)
C10 N2 Yb1 131.61(18)
Si1 N3 Yb1 127.63(12)
Si2 N3 Si1 123.32(13)
Si2 N3 Yb1 109.05(11)
Si3 N4 Si4 123.75(14)
Si3 N4 Yb1 113.16(11)
Si4 N4 Yb1 123.09(12)
C14 Si1 C15 108.0(2)
C14 Si1 C16 107.3(2)
C15 Si1 C16 105.7(2)
N3 Si1 C14 109.47(15)
N3 Si1 C15 113.20(15)
N3 Si1 C16 112.88(17)
C17 Si2 C18 108.4(2)
C17 Si2 C19 105.8(2)
C18 Si2 C19 106.6(2)
N3 Si2 C17 114.13(15)
N3 Si2 C18 114.52(17)
N3 Si2 C19 106.75(15)
C21 Si3 C20 106.3(2)
C22 Si3 C20 105.7(2)
C22 Si3 C21 107.0(2)
N4 Si3 C20 107.67(14)
N4 Si3 C21 114.41(18)
N4 Si3 C22 115.09(18)
C23 Si4 C24 106.7(2)
C23 Si4 C25 105.8(3)
C25 Si4 C24 106.3(3)
N4 Si4 C23 114.14(19)
N4 Si4 C24 109.24(16)
N4 Si4 C25 114.11(18)
N1 Yb1 N2 73.15(7)
N3 Yb1 N1 97.87(8)
N3 Yb1 N2 143.37(8)
N4 Yb1 N1 122.81(8)
N4 Yb1 N2 100.27(8)
N4 Yb1 N3 113.72(9)

loop_
_geom_bond_atom_site_label_1
_geom_bond_atom_site_label_2
_geom_bond_distance
C1 C2 1.374(4)
C1 C9 1.426(4)
C1 N1 1.379(3)
C2 H2 0.9300
C2 C3 1.400(4)
C3 C4 1.403(4)
C3 C8 1.409(4)
C4 H4 0.9300
C4 C5 1.363(5)
C5 H5 0.9300
C5 C6 1.393(5)
C6 H6 0.9300
C6 C7 1.379(4)
C7 H7 0.9300
C7 C8 1.404(4)
C8 N1 1.381(3)
C9 H9 0.9300
C9 N2 1.282(3)
C10 C11 1.522(5)
C10 C12 1.534(5)
C10 C13 1.495(5)
C10 N2 1.501(3)
C11 H11A 0.9600
C11 H11B 0.9600
C11 H11C 0.9600
C12 H12A 0.9600
C12 H12B 0.9600
C12 H12C 0.9600
C13 H13A 0.9600
C13 H13B 0.9600
C13 H13C 0.9600
C14 H14A 0.9600
C14 H14B 0.9600
C14 H14C 0.9600
C14 Si1 1.864(4)
C15 H15A 0.9600
C15 H15B 0.9600
C15 H15C 0.9600
C15 Si1 1.873(4)
C16 H16A 0.9600
C16 H16B 0.9600
C16 H16C 0.9600
C16 Si1 1.874(4)
C17 H17A 0.9600
C17 H17B 0.9600
C17 H17C 0.9600
C17 Si2 1.863(4)
C18 H18A 0.9600
C18 H18B 0.9600
C18 H18C 0.9600
C18 Si2 1.864(4)
C19 H19A 0.9600
C19 H19B 0.9600
C19 H19C 0.9600
C19 Si2 1.870(4)
C20 H20A 0.9600
C20 H20B 0.9600
C20 H20C 0.9600
C20 Si3 1.896(4)
C21 H21A 0.9600
C21 H21B 0.9600
C21 H21C 0.9600
C21 Si3 1.869(4)
C22 H22A 0.9600
C22 H22B 0.9600
C22 H22C 0.9600
C22 Si3 1.860(4)
C23 H23A 0.9600
C23 H23B 0.9600
C23 H23C 0.9600
C23 Si4 1.854(5)
C24 H24A 0.9600
C24 H24B 0.9600
C24 H24C 0.9600
C24 Si4 1.873(4)
C25 H25A 0.9600
C25 H25B 0.9600
C25 H25C 0.9600
C25 Si4 1.860(5)
N1 Yb1 2.258(2)
N2 Yb1 2.471(2)
N3 Si1 1.716(2)
N3 Si2 1.712(2)
N3 Yb1 2.174(2)
N4 Si3 1.713(2)
N4 Si4 1.727(2)
N4 Yb1 2.169(2)

loop_
_geom_torsion_atom_site_label_1
_geom_torsion_atom_site_label_2
_geom_torsion_atom_site_label_3
_geom_torsion_atom_site_label_4
_geom_torsion
C1 C2 C3 C4 179.2(4)
C1 C2 C3 C8 -0.2(4)
C1 C9 N2 C10 -176.4(3)
C1 C9 N2 Yb1 -2.8(3)
C2 C1 C9 N2 179.5(3)
C2 C1 N1 C8 0.0(3)
C2 C1 N1 Yb1 -176.6(2)
C2 C3 C4 C5 -179.7(4)
C2 C3 C8 C7 -179.4(3)
C2 C3 C8 N1 0.2(3)
C3 C4 C5 C6 0.2(6)
C3 C8 N1 C1 -0.2(3)
C3 C8 N1 Yb1 175.0(2)
C4 C3 C8 C7 1.1(5)
C4 C3 C8 N1 -179.3(3)
C4 C5 C6 C7 -0.7(6)
C5 C6 C7 C8 1.4(5)
C6 C7 C8 C3 -1.6(5)
C6 C7 C8 N1 178.9(3)
C7 C8 N1 C1 179.4(3)
C7 C8 N1 Yb1 -5.4(5)
C8 C3 C4 C5 -0.4(5)
C9 C1 C2 C3 -179.0(3)
C9 C1 N1 C8 179.2(3)
C9 C1 N1 Yb1 2.5(3)
C11 C10 N2 C9 -20.1(4)
C11 C10 N2 Yb1 168.1(3)
C12 C10 N2 C9 98.2(3)
C12 C10 N2 Yb1 -73.6(3)
C13 C10 N2 C9 -144.1(4)
C13 C10 N2 Yb1 44.1(4)
N1 C1 C2 C3 0.1(4)
N1 C1 C9 N2 0.4(5)
Si1 N3 Si2 C17 -56.1(3)
Si1 N3 Si2 C18 69.6(2)
Si1 N3 Si2 C19 -172.6(2)
Si2 N3 Si1 C14 -165.13(18)
Si2 N3 Si1 C15 74.3(2)
Si2 N3 Si1 C16 -45.7(2)
Si3 N4 Si4 C23 -56.6(3)
Si3 N4 Si4 C24 -175.9(2)
Si3 N4 Si4 C25 65.3(3)
Si4 N4 Si3 C20 -177.59(19)
Si4 N4 Si3 C21 -59.7(3)
Si4 N4 Si3 C22 64.8(3)
Yb1 N3 Si1 C14 14.9(2)
Yb1 N3 Si1 C15 -105.6(2)
Yb1 N3 Si1 C16 134.4(2)
Yb1 N3 Si2 C17 123.9(2)
Yb1 N3 Si2 C18 -110.42(18)
Yb1 N3 Si2 C19 7.3(2)
Yb1 N4 Si3 C20 3.3(2)
Yb1 N4 Si3 C21 121.2(2)
Yb1 N4 Si3 C22 -114.3(2)
Yb1 N4 Si4 C23 122.4(2)
Yb1 N4 Si4 C24 3.1(2)
Yb1 N4 Si4 C25 -115.7(3)
